data_4325048
loop_
_publ_author_name
'Li-Pei Wei'
'Zhi-Gang Ren'
'Lian-Wen Zhu'
'Wen-Yan Yan'
'Sha Sun'
'Hui-Fang Wang'
'Jian-Ping Lang'
'Zhen-Rong Sun'

_publ_contact_author_address
;
 College of Chemistry, Chemical Engineering and Materials Science
 Soochow University
 Suzhou 215123, Jiangsu
 P.R.China
;
_publ_contact_author_email jplang@suda.edu.cn
_publ_contact_author_fax 86-512-65880089
_publ_contact_author_name 'Jian-Ping Lang'
_publ_contact_author_phone 86-512-65882865
_publ_section_title
;
 Construction of Halide-Bridged Tungsten-Copper-Sulfide Double Cubanelike
 Clusters from a New Precursor [(Tp*WS2)2(\m-S2)]
;
_journal_name_full 'Inorganic Chemistry'
_journal_page_first 4493
_journal_page_last 4502
_journal_paper_doi 10.1021/ic200147d
_journal_volume 50
_journal_year 2011
_chemical_formula_moiety 'C32 H47 B2 Cl5 Cu7 N13 S6 W2, C H2 Cl2'
_chemical_formula_sum 'C33 H49 B2 Cl7 Cu7 N13 S6 W2'
_chemical_formula_weight 1902.46
_chemical_name_systematic
; 
 ? 
;
_space_group_IT_number 62
_symmetry_cell_setting orthorhombic
_symmetry_space_group_name_Hall '-P 2ac 2n'
_symmetry_space_group_name_H-M 'P n m a'
_atom_sites_solution_hydrogens geom
_atom_sites_solution_primary direct
_atom_sites_solution_secondary difmap
_cell_angle_alpha 90.00
_cell_angle_beta 90.00
_cell_angle_gamma 90.00
_cell_formula_units_Z 4
_cell_length_a 25.093(5)
_cell_length_b 23.399(5)
_cell_length_c 9.798(2)
_cell_measurement_reflns_used 24795
_cell_measurement_temperature 223(2)
_cell_measurement_theta_max 27.5320
_cell_measurement_theta_min 3.0753
_cell_volume 5753(2)
_computing_cell_refinement 'CrystalClear, Ver. 1.30 (Rigaku/MSC, 2001)'
_computing_data_collection 'CrystalClear, Ver. 1.30 (Rigaku/MSC, 2001)'
_computing_data_reduction 'CrystalStructure, Ver. 3.60 (Rigaku/MSC, 2004)'
_computing_molecular_graphics 'ORTEPII (Johnson, 1976)'
_computing_publication_material SHELXL97
_computing_structure_refinement 'SHELXL-97 (Sheldrick, 1997)'
_computing_structure_solution 'SHELXS-97 (Sheldrick, 1990)'
_diffrn_ambient_temperature 223(2)
_diffrn_measured_fraction_theta_full 0.997
_diffrn_measured_fraction_theta_max 0.997
_diffrn_measurement_device_type 'Rigaku MercuryCCD area detector'
_diffrn_measurement_method \w
_diffrn_radiation_monochromator graphite
_diffrn_radiation_source 'fine-focus sealed tube'
_diffrn_radiation_type MoK\a
_diffrn_radiation_wavelength 0.71073
_diffrn_reflns_av_R_equivalents 0.0477
_diffrn_reflns_av_sigmaI/netI 0.0520
_diffrn_reflns_limit_h_max 30
_diffrn_reflns_limit_h_min -32
_diffrn_reflns_limit_k_max 24
_diffrn_reflns_limit_k_min -30
_diffrn_reflns_limit_l_max 12
_diffrn_reflns_limit_l_min -10
_diffrn_reflns_number 31544
_diffrn_reflns_theta_full 27.49
_diffrn_reflns_theta_max 27.49
_diffrn_reflns_theta_min 3.16
_diffrn_standards_decay_% 0
_diffrn_standards_interval_count 0
_diffrn_standards_interval_time 0
_diffrn_standards_number 0
_exptl_absorpt_coefficient_mu 7.098
_exptl_absorpt_correction_T_max 0.2246
_exptl_absorpt_correction_T_min 0.1902
_exptl_absorpt_correction_type multi-scan
_exptl_absorpt_process_details 'Jacobson, R. (1998) Private communication to Rigaku Company, Tokyo, Japan.'
_exptl_crystal_colour black
_exptl_crystal_density_diffrn 2.197
_exptl_crystal_description Block
_exptl_crystal_F_000 3656
_exptl_crystal_size_max 0.35
_exptl_crystal_size_mid 0.35
_exptl_crystal_size_min 0.30
_refine_diff_density_max 3.338
_refine_diff_density_min -1.933
_refine_diff_density_rms 0.177
_refine_ls_extinction_method none
_refine_ls_goodness_of_fit_ref 1.140
_refine_ls_hydrogen_treatment constr
_refine_ls_matrix_type full
_refine_ls_number_parameters 334
_refine_ls_number_reflns 6751
_refine_ls_number_restraints 0
_refine_ls_restrained_S_all 1.140
_refine_ls_R_factor_all 0.0534
_refine_ls_R_factor_gt 0.0473
_refine_ls_shift/su_max 0.002
_refine_ls_shift/su_mean 0.000
_refine_ls_structure_factor_coef Fsqd
_refine_ls_weighting_details 'calc w=1/[\s^2^(Fo^2^)+(0.0540P)^2^+9.3224P] where P=(Fo^2^+2Fc^2^)/3'
_refine_ls_weighting_scheme calc
_refine_ls_wR_factor_gt 0.1121
_refine_ls_wR_factor_ref 0.1161
_reflns_number_gt 6128
_reflns_number_total 6751
_reflns_threshold_expression >2sigma(I)
_cod_data_source_file ic200147d_si_002_3.cif
_cod_data_source_block 2
_cod_database_code 4325048

loop_
_symmetry_equiv_pos_as_xyz
'x, y, z'
'-x+1/2, -y, z+1/2'
'-x, y+1/2, -z'
'x+1/2, -y+1/2, -z+1/2'
'-x, -y, -z'
'x-1/2, y, -z-1/2'
'x, -y-1/2, z'
'-x-1/2, y-1/2, z-1/2'

loop_
_atom_site_label
_atom_site_type_symbol
_atom_site_fract_x
_atom_site_fract_y
_atom_site_fract_z
_atom_site_U_iso_or_equiv
_atom_site_adp_type
_atom_site_occupancy
_atom_site_symmetry_multiplicity
_atom_site_calc_flag
_atom_site_refinement_flags
W1 W 0.870282(9) 0.414790(9) 0.19700(2) 0.02631(9) Uani 1 1 d .
Cu3 Cu 0.80558(3) 0.36185(3) 0.02207(8) 0.03465(18) Uani 1 1 d .
Cu1 Cu 0.91381(3) 0.32036(3) 0.09318(8) 0.03526(18) Uani 1 1 d .
Cu2 Cu 0.82890(3) 0.32001(3) 0.30112(8) 0.03491(19) Uani 1 1 d .
Cu4 Cu 0.79278(6) 0.2500 -0.17106(15) 0.0572(4) Uani 1 2 d S
S1 S 0.88623(6) 0.39477(7) -0.03047(15) 0.0322(3) Uani 1 1 d .
S2 S 0.78113(6) 0.39383(6) 0.22642(16) 0.0319(3) Uani 1 1 d .
S3 S 0.91511(6) 0.34377(7) 0.31339(15) 0.0330(3) Uani 1 1 d .
B1 B 0.9036(3) 0.5486(3) 0.2995(7) 0.0322(15) Uani 1 1 d .
H1 H 0.9136 0.5876 0.3294 0.039 Uiso 1 1 calc R
N1 N 0.8755(2) 0.5171(2) 0.4141(5) 0.0330(11) Uani 1 1 d .
N2 N 0.86369(19) 0.4599(2) 0.4023(5) 0.0311(10) Uani 1 1 d .
N3 N 0.95335(19) 0.5148(2) 0.2606(5) 0.0331(11) Uani 1 1 d .
N4 N 0.9497(2) 0.4626(2) 0.1967(5) 0.0318(11) Uani 1 1 d .
N5 N 0.86672(19) 0.5516(2) 0.1750(5) 0.0317(11) Uani 1 1 d .
N6 N 0.8430(2) 0.5026(2) 0.1248(5) 0.0316(11) Uani 1 1 d .
N7 N 0.8604(4) 0.2500 -0.2643(9) 0.052(2) Uani 1 2 d S
C1 C 0.8730(3) 0.5967(3) 0.5868(8) 0.056(2) Uani 1 1 d .
H1A H 0.9106 0.6064 0.5832 0.084 Uiso 1 1 calc R
H1B H 0.8602 0.6010 0.6796 0.084 Uiso 1 1 calc R
H1C H 0.8532 0.6220 0.5269 0.084 Uiso 1 1 calc R
C2 C 0.8654(3) 0.5358(3) 0.5413(7) 0.0388(15) Uani 1 1 d .
C3 C 0.8457(3) 0.4905(3) 0.6151(6) 0.0397(14) Uani 1 1 d .
H3 H 0.8346 0.4911 0.7067 0.048 Uiso 1 1 calc R
C4 C 0.8453(3) 0.4438(3) 0.5278(6) 0.0333(13) Uani 1 1 d .
C5 C 0.8289(3) 0.3858(3) 0.5693(6) 0.0406(15) Uani 1 1 d .
H5A H 0.8223 0.3852 0.6669 0.061 Uiso 1 1 calc R
H5B H 0.8569 0.3589 0.5473 0.061 Uiso 1 1 calc R
H5C H 0.7966 0.3753 0.5212 0.061 Uiso 1 1 calc R
C6 C 1.0217(3) 0.5871(3) 0.3233(9) 0.055(2) Uani 1 1 d .
H6A H 1.0037 0.6188 0.2789 0.083 Uiso 1 1 calc R
H6B H 1.0599 0.5914 0.3127 0.083 Uiso 1 1 calc R
H6C H 1.0128 0.5869 0.4197 0.083 Uiso 1 1 calc R
C7 C 1.0045(3) 0.5329(3) 0.2606(8) 0.0410(15) Uani 1 1 d .
C8 C 1.0342(3) 0.4907(3) 0.1968(7) 0.0430(16) Uani 1 1 d .
H8 H 1.0712 0.4911 0.1816 0.052 Uiso 1 1 calc R
C9 C 0.9989(2) 0.4477(3) 0.1597(7) 0.0368(13) Uani 1 1 d .
C10 C 1.0155(3) 0.3947(3) 0.0867(8) 0.0468(17) Uani 1 1 d .
H10A H 1.0039 0.3615 0.1380 0.070 Uiso 1 1 calc R
H10B H 1.0540 0.3941 0.0780 0.070 Uiso 1 1 calc R
H10C H 0.9994 0.3941 -0.0033 0.070 Uiso 1 1 calc R
C11 C 0.8668(3) 0.6575(3) 0.1365(8) 0.0477(17) Uani 1 1 d .
H11A H 0.8612 0.6655 0.2326 0.072 Uiso 1 1 calc R
H11B H 0.8463 0.6841 0.0819 0.072 Uiso 1 1 calc R
H11C H 0.9044 0.6616 0.1152 0.072 Uiso 1 1 calc R
C12 C 0.8493(3) 0.5970(3) 0.1053(7) 0.0389(14) Uani 1 1 d .
C13 C 0.8146(3) 0.5785(3) 0.0086(7) 0.0403(15) Uani 1 1 d .
H13 H 0.7969 0.6014 -0.0558 0.048 Uiso 1 1 calc R
C14 C 0.8100(2) 0.5194(3) 0.0220(6) 0.0342(13) Uani 1 1 d .
C15 C 0.7743(3) 0.4820(3) -0.0563(7) 0.0383(14) Uani 1 1 d .
H15A H 0.7953 0.4541 -0.1060 0.057 Uiso 1 1 calc R
H15B H 0.7538 0.5048 -0.1202 0.057 Uiso 1 1 calc R
H15C H 0.7503 0.4624 0.0056 0.057 Uiso 1 1 calc R
C16 C 0.9548(5) 0.2500 -0.3736(13) 0.063(3) Uani 1 2 d S
H16A H 0.9638 0.2115 -0.4023 0.095 Uiso 0.50 1 calc PR
H16B H 0.9809 0.2634 -0.3081 0.095 Uiso 0.50 1 calc PR
H16C H 0.9547 0.2751 -0.4524 0.095 Uiso 0.50 1 calc PR
C17 C 0.9017(6) 0.2500 -0.3103(11) 0.053(3) Uani 1 2 d S
C18 C 0.8300(9) 0.7500 0.624(3) 0.135(9) Uani 1 2 d S
H18A H 0.8078 0.7842 0.6133 0.162 Uiso 0.50 1 calc PR
H18B H 0.8078 0.7158 0.6133 0.162 Uiso 0.50 1 calc PR
Cl4 Cl 0.74678(7) 0.33398(7) -0.13251(17) 0.0429(4) Uani 1 1 d .
Cl1 Cl 0.96574(9) 0.2500 0.0124(2) 0.0385(5) Uani 1 2 d S
Cl2 Cl 0.79274(10) 0.2500 0.4245(2) 0.0402(5) Uani 1 2 d S
Cl3 Cl 0.82898(8) 0.2500 0.0830(2) 0.0331(4) Uani 1 2 d S
Cl5 Cl 0.8619(5) 0.7500 0.7697(12) 0.238(3) Uani 1 2 d S
Cl6 Cl 0.8897(5) 0.7500 0.4943(12) 0.238(3) Uani 1 2 d S

loop_
_atom_site_aniso_label
_atom_site_aniso_U_11
_atom_site_aniso_U_22
_atom_site_aniso_U_33
_atom_site_aniso_U_23
_atom_site_aniso_U_13
_atom_site_aniso_U_12
W1 0.02647(15) 0.02521(14) 0.02724(14) 0.00089(8) 0.00031(9) 0.00049(8)
Cu3 0.0310(4) 0.0406(4) 0.0323(4) -0.0017(3) -0.0013(3) -0.0025(3)
Cu1 0.0375(4) 0.0321(4) 0.0362(4) -0.0004(3) 0.0028(3) 0.0055(3)
Cu2 0.0363(4) 0.0311(4) 0.0373(4) 0.0051(3) 0.0021(3) -0.0009(3)
Cu4 0.0664(9) 0.0559(8) 0.0492(7) 0.000 -0.0085(7) 0.000
S1 0.0333(7) 0.0336(8) 0.0297(7) 0.0022(6) 0.0040(6) 0.0012(6)
S2 0.0281(7) 0.0336(8) 0.0339(7) 0.0005(6) 0.0021(6) 0.0014(6)
S3 0.0328(8) 0.0333(8) 0.0331(7) 0.0030(6) -0.0038(6) 0.0040(6)
B1 0.034(4) 0.027(3) 0.035(4) 0.001(3) 0.000(3) -0.003(3)
N1 0.038(3) 0.028(2) 0.034(3) -0.001(2) -0.001(2) 0.002(2)
N2 0.034(3) 0.026(2) 0.034(3) -0.001(2) -0.002(2) -0.0017(19)
N3 0.030(3) 0.032(3) 0.037(3) 0.000(2) -0.001(2) -0.005(2)
N4 0.027(3) 0.028(2) 0.040(3) -0.002(2) 0.004(2) -0.002(2)
N5 0.033(3) 0.028(3) 0.035(3) 0.003(2) 0.003(2) 0.002(2)
N6 0.035(3) 0.028(2) 0.032(3) 0.005(2) 0.001(2) 0.000(2)
N7 0.072(7) 0.044(5) 0.040(5) 0.000 -0.005(5) 0.000
C1 0.077(6) 0.044(4) 0.047(4) -0.013(4) -0.003(4) 0.001(4)
C2 0.047(4) 0.035(3) 0.035(3) -0.010(3) -0.005(3) 0.006(3)
C3 0.050(4) 0.040(3) 0.029(3) 0.000(3) 0.002(3) -0.001(3)
C4 0.037(3) 0.032(3) 0.031(3) 0.003(2) 0.000(3) 0.000(2)
C5 0.060(4) 0.038(3) 0.024(3) 0.002(2) 0.005(3) -0.006(3)
C6 0.047(4) 0.047(4) 0.072(5) -0.016(4) -0.005(4) -0.011(3)
C7 0.036(3) 0.036(3) 0.050(4) 0.000(3) -0.005(3) -0.006(3)
C8 0.027(3) 0.042(4) 0.060(5) 0.001(3) 0.000(3) -0.004(3)
C9 0.031(3) 0.039(3) 0.041(3) 0.001(3) -0.002(3) -0.003(3)
C10 0.031(3) 0.045(4) 0.065(5) -0.012(3) 0.005(3) -0.004(3)
C11 0.059(5) 0.029(3) 0.055(4) 0.006(3) 0.007(4) 0.005(3)
C12 0.037(3) 0.034(3) 0.046(4) 0.009(3) 0.008(3) 0.004(3)
C13 0.043(4) 0.035(3) 0.043(4) 0.011(3) -0.001(3) 0.005(3)
C14 0.033(3) 0.033(3) 0.036(3) 0.003(3) 0.002(3) 0.010(3)
C15 0.041(3) 0.037(3) 0.037(3) 0.008(3) -0.003(3) 0.006(3)
C16 0.074(8) 0.055(7) 0.060(7) 0.000 0.004(6) 0.000
C17 0.071(8) 0.042(6) 0.045(6) 0.000 -0.001(6) 0.000
C18 0.16(2) 0.068(11) 0.18(2) 0.000 -0.068(19) 0.000
Cl4 0.0437(9) 0.0446(9) 0.0404(8) 0.0007(7) -0.0131(7) -0.0013(7)
Cl1 0.0352(11) 0.0317(10) 0.0484(12) 0.000 0.0107(10) 0.000
Cl2 0.0549(13) 0.0293(10) 0.0365(11) 0.000 0.0135(10) 0.000
Cl3 0.0379(11) 0.0294(10) 0.0319(10) 0.000 -0.0016(9) 0.000
Cl5 0.344(11) 0.157(5) 0.214(7) 0.000 0.004(7) 0.000
Cl6 0.344(11) 0.157(5) 0.214(7) 0.000 0.004(7) 0.000

loop_
_atom_type_symbol
_atom_type_description
_atom_type_scat_dispersion_real
_atom_type_scat_dispersion_imag
_atom_type_scat_source
C C 0.0033 0.0016 'International Tables Vol C Tables 4.2.6.8 and 6.1.1.4'
H H 0.0000 0.0000 'International Tables Vol C Tables 4.2.6.8 and 6.1.1.4'
B B 0.0013 0.0007 'International Tables Vol C Tables 4.2.6.8 and 6.1.1.4'
N N 0.0061 0.0033 'International Tables Vol C Tables 4.2.6.8 and 6.1.1.4'
S S 0.1246 0.1234 'International Tables Vol C Tables 4.2.6.8 and 6.1.1.4'
Cl Cl 0.1484 0.1585 'International Tables Vol C Tables 4.2.6.8 and 6.1.1.4'
Cu Cu 0.3201 1.2651 'International Tables Vol C Tables 4.2.6.8 and 6.1.1.4'
W W -0.8490 6.8722 'International Tables Vol C Tables 4.2.6.8 and 6.1.1.4'

loop_
_geom_angle_atom_site_label_1
_geom_angle_atom_site_label_2
_geom_angle_atom_site_label_3
_geom_angle
_geom_angle_site_symmetry_1
_geom_angle_site_symmetry_3
N2 W1 N6 80.48(17) . .
N2 W1 N4 80.66(17) . .
N6 W1 N4 79.65(18) . .
N2 W1 S3 86.14(13) . .
N6 W1 S3 161.66(13) . .
N4 W1 S3 85.88(13) . .
N2 W1 S2 85.28(13) . .
N6 W1 S2 86.51(13) . .
N4 W1 S2 161.68(13) . .
S3 W1 S2 104.93(6) . .
N2 W1 S1 163.28(13) . .
N6 W1 S1 86.29(13) . .
N4 W1 S1 86.95(13) . .
S3 W1 S1 104.24(6) . .
S2 W1 S1 104.19(5) . .
N2 W1 Cu2 91.11(12) . .
N6 W1 Cu2 139.08(13) . .
N4 W1 Cu2 138.69(13) . .
S3 W1 Cu2 53.05(5) . .
S2 W1 Cu2 52.77(4) . .
S1 W1 Cu2 105.60(4) . .
N2 W1 Cu3 137.63(12) . .
N6 W1 Cu3 92.08(13) . .
N4 W1 Cu3 139.25(12) . .
S3 W1 Cu3 106.25(5) . .
S2 W1 Cu3 52.51(4) . .
S1 W1 Cu3 52.53(4) . .
Cu2 W1 Cu3 67.69(3) . .
N2 W1 Cu1 138.65(12) . .
N6 W1 Cu1 138.75(13) . .
N4 W1 Cu1 92.74(12) . .
S3 W1 Cu1 52.57(4) . .
S2 W1 Cu1 105.58(4) . .
S1 W1 Cu1 52.67(4) . .
Cu2 W1 Cu1 67.31(3) . .
Cu3 W1 Cu1 67.62(3) . .
Cl4 Cu3 S2 122.11(7) . .
Cl4 Cu3 S1 123.37(7) . .
S2 Cu3 S1 110.04(6) . .
Cl4 Cu3 W1 169.43(6) . .
S2 Cu3 W1 55.45(4) . .
S1 Cu3 W1 55.54(4) . .
Cl4 Cu3 Cl3 90.60(7) . .
S2 Cu3 Cl3 100.60(6) . .
S1 Cu3 Cl3 100.69(6) . .
W1 Cu3 Cl3 99.95(5) . .
Cl4 Cu3 Cu2 131.76(6) . .
S2 Cu3 Cu2 48.30(4) . .
S1 Cu3 Cu2 98.52(5) . .
W1 Cu3 Cu2 55.94(2) . .
Cl3 Cu3 Cu2 56.12(5) . .
Cl4 Cu3 Cu1 132.42(6) . .
S2 Cu3 Cu1 98.70(5) . .
S1 Cu3 Cu1 48.34(4) . .
W1 Cu3 Cu1 56.20(2) . .
Cl3 Cu3 Cu1 56.07(5) . .
Cu2 Cu3 Cu1 59.62(3) . .
S3 Cu1 S1 109.79(6) . .
S3 Cu1 Cl1 120.93(8) . .
S1 Cu1 Cl1 124.13(7) . .
S3 Cu1 W1 55.41(4) . .
S1 Cu1 W1 55.49(4) . .
Cl1 Cu1 W1 168.65(6) . .
S3 Cu1 Cl3 101.42(7) . .
S1 Cu1 Cl3 102.22(6) . .
Cl1 Cu1 Cl3 89.85(6) . .
W1 Cu1 Cl3 101.36(4) . .
S3 Cu1 Cu2 48.81(5) . .
S1 Cu1 Cu2 98.81(5) . .
Cl1 Cu1 Cu2 131.42(5) . .
W1 Cu1 Cu2 56.12(2) . .
Cl3 Cu1 Cu2 56.81(5) . .
S3 Cu1 Cu3 99.23(5) . .
S1 Cu1 Cu3 48.18(4) . .
Cl1 Cu1 Cu3 133.53(7) . .
W1 Cu1 Cu3 56.18(2) . .
Cl3 Cu1 Cu3 57.84(4) . .
Cu2 Cu1 Cu3 60.11(3) . .
S2 Cu2 Cl2 121.96(8) . .
S2 Cu2 S3 110.21(6) . .
Cl2 Cu2 S3 123.18(8) . .
S2 Cu2 W1 55.65(4) . .
Cl2 Cu2 W1 169.21(6) . .
S3 Cu2 W1 55.55(4) . .
S2 Cu2 Cl3 102.21(6) . .
Cl2 Cu2 Cl3 89.06(6) . .
S3 Cu2 Cl3 101.14(7) . .
W1 Cu2 Cl3 101.72(4) . .
S2 Cu2 Cu1 99.20(5) . .
Cl2 Cu2 Cu1 132.15(6) . .
S3 Cu2 Cu1 48.51(5) . .
W1 Cu2 Cu1 56.57(2) . .
Cl3 Cu2 Cu1 56.82(5) . .
S2 Cu2 Cu3 48.23(4) . .
Cl2 Cu2 Cu3 131.53(7) . .
S3 Cu2 Cu3 99.12(5) . .
W1 Cu2 Cu3 56.37(2) . .
Cl3 Cu2 Cu3 57.91(4) . .
Cu1 Cu2 Cu3 60.27(3) . .
N7 Cu4 Cl4 121.17(6) . .
N7 Cu4 Cl4 121.17(6) . 7_565
Cl4 Cu4 Cl4 116.55(11) . 7_565
N7 Cu4 Cl3 98.2(3) . .
Cl4 Cu4 Cl3 91.01(6) . .
Cl4 Cu4 Cl3 91.01(6) 7_565 .
Cu3 S1 Cu1 83.48(6) . .
Cu3 S1 W1 71.93(5) . .
Cu1 S1 W1 71.85(5) . .
Cu3 S2 Cu2 83.47(6) . .
Cu3 S2 W1 72.04(5) . .
Cu2 S2 W1 71.58(5) . .
Cu1 S3 Cu2 82.68(6) . .
Cu1 S3 W1 72.02(5) . .
Cu2 S3 W1 71.41(5) . .
N1 B1 N3 108.3(5) . .
N1 B1 N5 109.3(5) . .
N3 B1 N5 108.6(5) . .
N1 B1 H1 110.2 . .
N3 B1 H1 110.2 . .
N5 B1 H1 110.2 . .
C2 N1 N2 110.7(5) . .
C2 N1 B1 128.1(5) . .
N2 N1 B1 120.6(5) . .
C4 N2 N1 105.3(5) . .
C4 N2 W1 133.8(4) . .
N1 N2 W1 120.7(4) . .
C7 N3 N4 110.0(5) . .
C7 N3 B1 127.9(5) . .
N4 N3 B1 121.3(5) . .
C9 N4 N3 107.2(5) . .
C9 N4 W1 132.8(4) . .
N3 N4 W1 119.4(4) . .
C12 N5 N6 109.7(5) . .
C12 N5 B1 129.9(5) . .
N6 N5 B1 120.3(5) . .
C14 N6 N5 106.5(5) . .
C14 N6 W1 132.3(4) . .
N5 N6 W1 120.6(4) . .
C17 N7 Cu4 175.2(10) . .
C2 C1 H1A 109.5 . .
C2 C1 H1B 109.5 . .
H1A C1 H1B 109.5 . .
C2 C1 H1C 109.5 . .
H1A C1 H1C 109.5 . .
H1B C1 H1C 109.5 . .
N1 C2 C3 107.8(6) . .
N1 C2 C1 123.8(6) . .
C3 C2 C1 128.3(6) . .
C2 C3 C4 106.6(5) . .
C2 C3 H3 126.7 . .
C4 C3 H3 126.7 . .
N2 C4 C3 109.6(5) . .
N2 C4 C5 126.6(5) . .
C3 C4 C5 123.8(6) . .
C4 C5 H5A 109.5 . .
C4 C5 H5B 109.5 . .
H5A C5 H5B 109.5 . .
C4 C5 H5C 109.5 . .
H5A C5 H5C 109.5 . .
H5B C5 H5C 109.5 . .
C7 C6 H6A 109.5 . .
C7 C6 H6B 109.5 . .
H6A C6 H6B 109.5 . .
C7 C6 H6C 109.5 . .
H6A C6 H6C 109.5 . .
H6B C6 H6C 109.5 . .
N3 C7 C8 106.7(6) . .
N3 C7 C6 123.3(6) . .
C8 C7 C6 130.0(6) . .
C7 C8 C9 106.8(6) . .
C7 C8 H8 126.6 . .
C9 C8 H8 126.6 . .
N4 C9 C8 109.3(6) . .
N4 C9 C10 127.4(6) . .
C8 C9 C10 123.3(6) . .
C9 C10 H10A 109.5 . .
C9 C10 H10B 109.5 . .
H10A C10 H10B 109.5 . .
C9 C10 H10C 109.5 . .
H10A C10 H10C 109.5 . .
H10B C10 H10C 109.5 . .
C12 C11 H11A 109.5 . .
C12 C11 H11B 109.5 . .
H11A C11 H11B 109.5 . .
C12 C11 H11C 109.5 . .
H11A C11 H11C 109.5 . .
H11B C11 H11C 109.5 . .
N5 C12 C13 108.2(6) . .
N5 C12 C11 123.0(6) . .
C13 C12 C11 128.8(6) . .
C12 C13 C14 107.7(6) . .
C12 C13 H13 126.1 . .
C14 C13 H13 126.1 . .
N6 C14 C13 107.8(6) . .
N6 C14 C15 125.8(5) . .
C13 C14 C15 126.4(6) . .
C14 C15 H15A 109.5 . .
C14 C15 H15B 109.5 . .
H15A C15 H15B 109.5 . .
C14 C15 H15C 109.5 . .
H15A C15 H15C 109.5 . .
H15B C15 H15C 109.5 . .
C17 C16 H16A 109.5 . .
C17 C16 H16B 109.5 . .
H16A C16 H16B 109.5 . .
C17 C16 H16C 109.5 . .
H16A C16 H16C 109.5 . .
H16B C16 H16C 109.5 . .
N7 C17 C16 178.5(12) . .
Cl5 C18 Cl6 100.9(13) . .
Cl5 C18 H18A 111.6 . .
Cl6 C18 H18A 111.6 . .
Cl5 C18 H18B 111.6 . .
Cl6 C18 H18B 111.6 . .
H18A C18 H18B 109.4 . .
Cu3 Cl4 Cu4 91.69(7) . .
Cu1 Cl1 Cu1 94.39(9) . 7_565
Cu2 Cl2 Cu2 94.61(9) 7_565 .
Cu4 Cl3 Cu1 107.81(7) . .
Cu4 Cl3 Cu1 107.81(7) . 7_565
Cu1 Cl3 Cu1 75.37(6) . 7_565
Cu4 Cl3 Cu2 138.19(5) . .
Cu1 Cl3 Cu2 66.37(4) . .
Cu1 Cl3 Cu2 110.06(8) 7_565 .
Cu4 Cl3 Cu2 138.19(5) . 7_565
Cu1 Cl3 Cu2 110.06(8) . 7_565
Cu1 Cl3 Cu2 66.37(4) 7_565 7_565
Cu2 Cl3 Cu2 74.94(6) . 7_565
Cu4 Cl3 Cu3 73.90(4) . 7_565
Cu1 Cl3 Cu3 139.40(7) . 7_565
Cu1 Cl3 Cu3 66.09(3) 7_565 7_565
Cu2 Cl3 Cu3 138.73(7) . 7_565
Cu2 Cl3 Cu3 65.97(3) 7_565 7_565
Cu4 Cl3 Cu3 73.90(4) . .
Cu1 Cl3 Cu3 66.09(3) . .
Cu1 Cl3 Cu3 139.40(7) 7_565 .
Cu2 Cl3 Cu3 65.97(3) . .
Cu2 Cl3 Cu3 138.73(7) 7_565 .
Cu3 Cl3 Cu3 144.52(9) 7_565 .

loop_
_geom_bond_atom_site_label_1
_geom_bond_atom_site_label_2
_geom_bond_distance
_geom_bond_site_symmetry_2
W1 N2 2.277(5) .
W1 N6 2.277(5) .
W1 N4 2.286(5) .
W1 S3 2.3080(15) .
W1 S2 2.3083(16) .
W1 S1 2.3122(16) .
W1 Cu2 2.6528(9) .
W1 Cu3 2.6661(8) .
W1 Cu1 2.6666(9) .
Cu3 Cl4 2.2128(17) .
Cu3 S2 2.2237(17) .
Cu3 S1 2.2258(17) .
Cu3 Cl3 2.7478(11) .
Cu3 Cu2 2.9624(12) .
Cu3 Cu1 2.9673(12) .
Cu1 S3 2.2262(18) .
Cu1 S1 2.2312(17) .
Cu1 Cl1 2.2438(16) .
Cu1 Cl3 2.6930(19) .
Cu1 Cu2 2.9479(12) .
Cu2 S2 2.2262(17) .
Cu2 Cl2 2.2290(16) .
Cu2 S3 2.2367(18) .
Cu2 Cl3 2.6928(18) .
Cu4 N7 1.927(11) .
Cu4 Cl4 2.3101(19) .
Cu4 Cl4 2.3101(19) 7_565
Cu4 Cl3 2.650(3) .
B1 N1 1.517(8) .
B1 N3 1.526(9) .
B1 N5 1.534(9) .
B1 H1 0.9900 .
N1 C2 1.344(8) .
N1 N2 1.377(7) .
N2 C4 1.366(8) .
N3 C7 1.351(8) .
N3 N4 1.375(7) .
N4 C9 1.332(8) .
N5 C12 1.336(8) .
N5 N6 1.383(7) .
N6 C14 1.362(8) .
N7 C17 1.131(15) .
C1 C2 1.507(9) .
C1 H1A 0.9700 .
C1 H1B 0.9700 .
C1 H1C 0.9700 .
C2 C3 1.373(9) .
C3 C4 1.389(9) .
C3 H3 0.9400 .
C4 C5 1.475(9) .
C5 H5A 0.9700 .
C5 H5B 0.9700 .
C5 H5C 0.9700 .
C6 C7 1.475(9) .
C6 H6A 0.9700 .
C6 H6B 0.9700 .
C6 H6C 0.9700 .
C7 C8 1.388(10) .
C8 C9 1.390(9) .
C8 H8 0.9400 .
C9 C10 1.491(9) .
C10 H10A 0.9700 .
C10 H10B 0.9700 .
C10 H10C 0.9700 .
C11 C12 1.514(9) .
C11 H11A 0.9700 .
C11 H11B 0.9700 .
C11 H11C 0.9700 .
C12 C13 1.357(10) .
C13 C14 1.393(9) .
C13 H13 0.9400 .
C14 C15 1.467(9) .
C15 H15A 0.9700 .
C15 H15B 0.9700 .
C15 H15C 0.9700 .
C16 C17 1.468(18) .
C16 H16A 0.9700 .
C16 H16B 0.9700 .
C16 H16C 0.9700 .
C18 Cl5 1.64(2) .
C18 Cl6 1.96(3) .
C18 H18A 0.9800 .
C18 H18B 0.9800 .
Cl1 Cu1 2.2438(16) 7_565
Cl2 Cu2 2.2290(16) 7_565
Cl3 Cu1 2.6930(19) 7_565
Cl3 Cu2 2.6928(18) 7_565
Cl3 Cu3 2.7478(11) 7_565
